data_2002645
loop_
_publ_author_name
'Mueller-Buschbaum, Hk'
'Frenzen, S'

_publ_section_title
;
Zur Kenntnis von Eu Be Gd2 O5 mit einem Beitrag ueber Phasen der
Zusammensetzung M(1-x) M'(x) Be Ln2 O5: Ca0.4 Sr0.6 Be Sm2 O5, Ba0.25
Ca0.75 Be Nd2 O5 und Ba0.36 Sr0.64 Be Nd2 O5
;
_journal_name_full
;
Zeitschrift fuer Naturforschung, Teil B. Anorganische Chemie,
Organische Chemie (42,1987-)
;
_journal_page_first 919
_journal_page_last 922
_journal_volume 49
_journal_year 1994
_chemical_formula_structural 'Ca0.4 Sr0.6 Be Sm2 O5'
_chemical_formula_sum 'Be Ca0.4 O5 Sm2 Sr0.6'
_chemical_name_systematic
;
Calcium strontium beryllium samarium oxide (0.4/0.6/1/2/5)
;
_space_group_IT_number 62
_symmetry_cell_setting orthorhombic
_symmetry_Int_Tables_number 62
_symmetry_space_group_name_Hall '-P 2ac 2n'
_symmetry_space_group_name_H-M 'P n m a'
_cell_angle_alpha 90
_cell_angle_beta 90
_cell_angle_gamma 90
_cell_formula_units_Z 4
_cell_length_a 9.454(3)
_cell_length_b 7.142(4)
_cell_length_c 6.490(3)
_cell_volume 438.2
_refine_ls_R_factor_all 0.049
_cod_original_formula_sum 'Be Ca.4 O5 Sm2 Sr.6'
_cod_database_code 2002645

loop_
_symmetry_equiv_pos_as_xyz
x,y,z
1/2+x,1/2-y,1/2-z
-x,1/2+y,-z
1/2-x,-y,1/2+z
-x,-y,-z
1/2-x,1/2+y,1/2+z
x,1/2-y,z
1/2+x,y,1/2-z

loop_
_atom_site_label
_atom_site_type_symbol
_atom_site_symmetry_multiplicity
_atom_site_Wyckoff_symbol
_atom_site_fract_x
_atom_site_fract_y
_atom_site_fract_z
_atom_site_occupancy
_atom_site_attached_hydrogens
_atom_site_calc_flag
Sm1 Sm3+ 4 c 0.9760(1) 0.25 0.5968(2) 1. 0 d
Sm2 Sm3+ 8 d 0.8265(1) 0.0219(2) 0.0794(2) 0.5 0 d
Ca1 Ca2+ 8 d 0.8265(1) 0.0219(2) 0.0794(2) 0.2 0 d
Sr1 Sr2+ 8 d 0.8265(1) 0.0219(2) 0.0794(2) 0.3 0 d
Be1 Be2+ 4 c 0.104(1) 0.25 0.1967(10) 1. 0 d
O1 O2- 8 d 0.431(1) 0.943(1) 0.811(1) 1. 0 d
O2 O2- 4 c 0.223(1) 0.25 0.663(1) 1. 0 d
O3 O2- 4 c 0.276(1) 0.25 0.140(1) 1. 0 d
O4 O2- 4 c 0.507(1) 0.25 0.525(1) 1. 0 d

loop_
_atom_type_symbol
_atom_type_oxidation_number
Sm3+ 3.000
Ca2+ 2.000
Sr2+ 2.000
Be2+ 2.000
O2- -2.000
